data_2242037
loop_
_publ_author_name
'Lien, Vegard Torp'
'Olberg, Dag Erlend'
'Klaveness, Jo'
'G\"orbitz, Carl Henrik'

_publ_section_title
;
 Crystal structure of
 6,7-dimethoxy-1-(4-nitrophenyl)quinolin-4(1<i>H</i>)-one: a molecular
 scaffold for potential tubulin polymerization inhibitors
;
_journal_coeditor_code SU5354
_journal_issue 3
_journal_name_full 'Acta Crystallographica Section E'
_journal_page_first 441
_journal_page_last 444
_journal_paper_doi 10.1107/S2056989017002948
_journal_volume 73
_journal_year 2017
_chemical_formula_iupac 'C17 H14 N2 O5'
_chemical_formula_moiety 'C17 H14 N2 O5'
_chemical_formula_sum 'C17 H14 N2 O5'
_chemical_formula_weight 326.30
_chemical_name_systematic
;
6,7-Dimethoxy-1-(4-nitrophenyl)quinolin-4(1<i>H</i>)-one
;
_space_group_crystal_system monoclinic
_space_group_IT_number 14
_space_group_name_Hall '-P 2yn'
_space_group_name_H-M_alt 'P 1 21/n 1'
_symmetry_space_group_name_Hall '-P 2yn'
_symmetry_space_group_name_H-M 'P 1 21/n 1'
_atom_sites_solution_hydrogens geom
_atom_sites_solution_primary direct
_atom_sites_solution_secondary difmap
_audit_creation_method SHELXL-2014/7
_cell_angle_alpha 90
_cell_angle_beta 93.2510(10)
_cell_angle_gamma 90
_cell_formula_units_Z 4
_cell_length_a 8.3736(4)
_cell_length_b 11.7694(5)
_cell_length_c 15.5623(8)
_cell_measurement_reflns_used 8925
_cell_measurement_temperature 295(2)
_cell_measurement_theta_max 26.40
_cell_measurement_theta_min 2.62
_cell_volume 1531.23(13)
_computing_cell_refinement
;
SAINT-Plus (Bruker, 2016)
;
_computing_data_collection
;
APEX3 (Bruker, 2016)
;
_computing_data_reduction
;
SAINT-Plus (Bruker, 2016)
;
_computing_molecular_graphics
;
Mercury (Macrae <i>et al.</i>,  2008)
;
_computing_publication_material
;
SHELXL2014 (Sheldrick, 2015b)
;
_computing_structure_refinement
;
SHELXL2014 (Sheldrick, 2015b)
;
_computing_structure_solution
;
SHELXT2014 (Sheldrick, 2015a)
;
_diffrn_ambient_temperature 295(2)
_diffrn_detector_area_resol_mean 8.3
_diffrn_measured_fraction_theta_full 1.000
_diffrn_measured_fraction_theta_max 0.997
_diffrn_measurement_device_type 'Bruker D8 Venture diffractometer with a Photon 100 CMOS detector'
_diffrn_measurement_method 'Sets of exposures each taken over 0.5\% \w rotation'
_diffrn_radiation_monochromator graphite
_diffrn_radiation_source 'fine-focus sealed tube'
_diffrn_radiation_type MoK\a
_diffrn_radiation_wavelength 0.71073
_diffrn_reflns_av_R_equivalents 0.0320
_diffrn_reflns_limit_h_max 10
_diffrn_reflns_limit_h_min -10
_diffrn_reflns_limit_k_max 14
_diffrn_reflns_limit_k_min -14
_diffrn_reflns_limit_l_max 19
_diffrn_reflns_limit_l_min -19
_diffrn_reflns_number 20516
_diffrn_reflns_theta_full 25.242
_diffrn_reflns_theta_max 26.414
_diffrn_reflns_theta_min 2.171
_exptl_absorpt_coefficient_mu 0.106
_exptl_absorpt_correction_T_max 1.000
_exptl_absorpt_correction_T_min 0.930
_exptl_absorpt_correction_type multi-scan
_exptl_absorpt_process_details
;
(SADABS; Bruker, 2016)
;
_exptl_crystal_colour yellow
_exptl_crystal_density_diffrn 1.415
_exptl_crystal_density_method 'not measured'
_exptl_crystal_description 'flat lens'
_exptl_crystal_F_000 680
_exptl_crystal_size_max 0.66
_exptl_crystal_size_mid 0.27
_exptl_crystal_size_min 0.08
_refine_diff_density_max 0.199
_refine_diff_density_min -0.209
_refine_ls_extinction_method none
_refine_ls_goodness_of_fit_ref 1.029
_refine_ls_hydrogen_treatment constr
_refine_ls_matrix_type full
_refine_ls_number_parameters 219
_refine_ls_number_reflns 3142
_refine_ls_number_restraints 0
_refine_ls_restrained_S_all 1.029
_refine_ls_R_factor_all 0.0684
_refine_ls_R_factor_gt 0.0470
_refine_ls_shift/su_max 0.000
_refine_ls_shift/su_mean 0.000
_refine_ls_structure_factor_coef Fsqd
_refine_ls_weighting_details 'w=1/[\s^2^(Fo^2^)+(0.0557P)^2^+0.4805P] where P=(Fo^2^+2Fc^2^)/3'
_refine_ls_weighting_scheme calc
_refine_ls_wR_factor_gt 0.1155
_refine_ls_wR_factor_ref 0.1272
_reflns_number_gt 2298
_reflns_number_total 3142
_reflns_threshold_expression 'I > 2\s(I)'
_cod_data_source_file su5354sup1.cif
_cod_data_source_block I
_cod_database_code 2242037
_shelx_space_group_comment
;
The symmetry employed for this shelxl refinement is uniquely defined
by the following loop, which should always be used as a source of
symmetry information in preference to the above space-group names.
They are only intended as comments.
;

loop_
_space_group_symop_operation_xyz
'x, y, z'
'-x+1/2, y+1/2, -z+1/2'
'-x, -y, -z'
'x-1/2, -y-1/2, z-1/2'

loop_
_atom_site_type_symbol
_atom_site_label
_atom_site_fract_x
_atom_site_fract_y
_atom_site_fract_z
_atom_site_U_iso_or_equiv
_atom_site_adp_type
_atom_site_calc_flag
_atom_site_occupancy
O O1 0.82921(15) 0.99910(12) 0.42505(8) 0.0623(4) Uani d 1
O O2 0.86545(15) 0.77881(14) 0.70970(8) 0.0684(4) Uani d 1
O O3 0.59678(16) 0.67943(13) 0.71853(8) 0.0679(4) Uani d 1
N N1 0.41894(16) 0.81504(12) 0.43553(9) 0.0477(4) Uani d 1
C C2 0.4438(2) 0.88507(16) 0.36804(11) 0.0528(4) Uani d 1
H H2 0.3660 0.8887 0.3230 0.063 Uiso calc 1
C C3 0.5757(2) 0.94908(16) 0.36357(12) 0.0538(5) Uani d 1
H H3 0.5850 0.9969 0.3165 0.065 Uiso calc 1
C C4 0.7020(2) 0.94582(15) 0.42906(11) 0.0466(4) Uani d 1
C C5 0.7864(2) 0.86419(15) 0.57179(11) 0.0461(4) Uani d 1
H H5 0.8813 0.9051 0.5704 0.055 Uiso calc 1
C C6 0.7612(2) 0.79688(16) 0.64091(11) 0.0501(4) Uani d 1
C C7 0.6135(2) 0.73853(16) 0.64500(11) 0.0508(4) Uani d 1
C C8 0.5013(2) 0.74416(16) 0.57787(11) 0.0491(4) Uani d 1
H H8 0.4056 0.7045 0.5803 0.059 Uiso calc 1
C C9 1.0221(2) 0.8218(2) 0.70451(15) 0.0789(7) Uani d 1
H H91 1.0657 0.7957 0.6523 0.118 Uiso calc 1
H H92 1.0879 0.7955 0.7530 0.118 Uiso calc 1
H H93 1.0191 0.9033 0.7047 0.118 Uiso calc 1
C C10 0.4431(3) 0.6342(2) 0.73209(14) 0.0791(7) Uani d 1
H H101 0.3652 0.6941 0.7281 0.119 Uiso calc 1
H H102 0.4437 0.6002 0.7882 0.119 Uiso calc 1
H H103 0.4164 0.5777 0.6892 0.119 Uiso calc 1
C C4A 0.67157(18) 0.87302(14) 0.50243(10) 0.0422(4) Uani d 1
C C8A 0.53089(18) 0.81007(14) 0.50514(10) 0.0430(4) Uani d 1
O O1' -0.2498(2) 0.57251(18) 0.39917(15) 0.1105(7) Uani d 1
O O2' -0.0978(2) 0.42948(16) 0.37958(14) 0.1038(6) Uani d 1
N N1' -0.1179(2) 0.52979(17) 0.39326(12) 0.0718(5) Uani d 1
C C1' 0.2824(2) 0.74056(15) 0.42899(11) 0.0460(4) Uani d 1
C C2' 0.1327(2) 0.78390(16) 0.43907(12) 0.0547(5) Uani d 1
H H2' 0.1198 0.8597 0.4540 0.066 Uiso calc 1
C C3' 0.0017(2) 0.71397(17) 0.42679(13) 0.0588(5) Uani d 1
H H3' -0.1009 0.7421 0.4327 0.071 Uiso calc 1
C C4' 0.0242(2) 0.60273(16) 0.40578(12) 0.0532(5) Uani d 1
C C5' 0.1729(2) 0.55765(18) 0.39643(14) 0.0663(6) Uani d 1
H H5' 0.1852 0.4815 0.3823 0.080 Uiso calc 1
C C6' 0.3036(2) 0.62773(17) 0.40849(14) 0.0635(5) Uani d 1
H H6' 0.4060 0.5992 0.4028 0.076 Uiso calc 1

loop_
_atom_site_aniso_label
_atom_site_aniso_U_11
_atom_site_aniso_U_22
_atom_site_aniso_U_33
_atom_site_aniso_U_12
_atom_site_aniso_U_13
_atom_site_aniso_U_23
O1 0.0581(8) 0.0703(9) 0.0589(8) -0.0198(7) 0.0065(6) 0.0060(7)
O2 0.0502(7) 0.0978(11) 0.0556(8) -0.0166(7) -0.0109(6) 0.0185(7)
O3 0.0605(8) 0.0899(10) 0.0524(8) -0.0207(7) -0.0041(6) 0.0208(7)
N1 0.0440(8) 0.0555(9) 0.0431(8) -0.0060(7) -0.0013(6) -0.0012(7)
C2 0.0568(10) 0.0594(11) 0.0413(10) -0.0010(9) -0.0040(8) 0.0006(9)
C3 0.0608(11) 0.0567(11) 0.0439(10) -0.0062(9) 0.0039(8) 0.0050(8)
C4 0.0493(10) 0.0459(9) 0.0452(10) -0.0034(8) 0.0088(7) -0.0055(8)
C5 0.0388(8) 0.0533(10) 0.0463(10) -0.0070(7) 0.0041(7) -0.0036(8)
C6 0.0437(9) 0.0621(11) 0.0438(10) -0.0031(8) -0.0022(7) 0.0008(8)
C7 0.0498(10) 0.0593(11) 0.0433(10) -0.0067(8) 0.0043(8) 0.0055(8)
C8 0.0418(9) 0.0583(10) 0.0470(10) -0.0109(8) 0.0023(7) 0.0011(8)
C9 0.0613(13) 0.0953(17) 0.0772(15) -0.0268(12) -0.0206(11) 0.0183(13)
C10 0.0775(14) 0.1009(18) 0.0584(13) -0.0415(13) 0.0006(10) 0.0181(12)
C4A 0.0407(8) 0.0448(9) 0.0414(9) -0.0013(7) 0.0061(7) -0.0053(7)
C8A 0.0403(9) 0.0494(10) 0.0391(9) 0.0002(7) 0.0021(7) -0.0051(7)
O1' 0.0539(10) 0.1104(14) 0.165(2) -0.0167(10) -0.0103(10) -0.0218(13)
O2' 0.0966(13) 0.0717(12) 0.1419(18) -0.0284(10) -0.0051(11) -0.0223(11)
N1' 0.0650(12) 0.0740(13) 0.0750(12) -0.0178(10) -0.0073(9) -0.0091(10)
C1' 0.0446(9) 0.0528(10) 0.0402(9) -0.0043(8) -0.0018(7) -0.0047(8)
C2' 0.0497(10) 0.0523(10) 0.0616(12) 0.0017(8) -0.0004(8) -0.0110(9)
C3' 0.0430(10) 0.0652(12) 0.0681(13) 0.0017(9) 0.0013(9) -0.0098(10)
C4' 0.0504(10) 0.0596(11) 0.0489(10) -0.0094(9) -0.0037(8) -0.0077(9)
C5' 0.0638(12) 0.0512(11) 0.0842(15) -0.0031(10) 0.0050(10) -0.0163(10)
C6' 0.0481(10) 0.0614(12) 0.0813(14) 0.0039(9) 0.0061(9) -0.0145(11)

loop_
_atom_type_symbol
_atom_type_description
_atom_type_scat_dispersion_real
_atom_type_scat_dispersion_imag
_atom_type_scat_source
C C 0.0033 0.0016 'International Tables Vol C Tables 4.2.6.8 and 6.1.1.4'
H H 0.0000 0.0000 'International Tables Vol C Tables 4.2.6.8 and 6.1.1.4'
N N 0.0061 0.0033 'International Tables Vol C Tables 4.2.6.8 and 6.1.1.4'
O O 0.0106 0.0060 'International Tables Vol C Tables 4.2.6.8 and 6.1.1.4'

loop_
_geom_angle_atom_site_label_1
_geom_angle_atom_site_label_2
_geom_angle_atom_site_label_3
_geom_angle
C6 O2 C9 117.12(15)
C7 O3 C10 117.17(15)
C2 N1 C8A 120.01(14)
C2 N1 C1' 118.03(14)
C8A N1 C1' 121.74(14)
C3 C2 N1 122.86(16)
C3 C2 H2 118.6
N1 C2 H2 118.6
C2 C3 C4 121.77(17)
C2 C3 H3 119.1
C4 C3 H3 119.1
O1 C4 C3 123.65(16)
O1 C4 C4A 121.58(16)
C3 C4 C4A 114.77(15)
C6 C5 C4A 121.24(15)
C6 C5 H5 119.4
C4A C5 H5 119.4
O2 C6 C5 126.29(16)
O2 C6 C7 114.29(15)
C5 C6 C7 119.43(16)
O3 C7 C8 124.88(16)
O3 C7 C6 114.76(15)
C8 C7 C6 120.36(16)
C7 C8 C8A 119.83(16)
C7 C8 H8 120.1
C8A C8 H8 120.1
O2 C9 H91 109.5
O2 C9 H92 109.5
H91 C9 H92 109.5
O2 C9 H93 109.5
H91 C9 H93 109.5
H92 C9 H93 109.5
O3 C10 H101 109.5
O3 C10 H102 109.5
H101 C10 H102 109.5
O3 C10 H103 109.5
H101 C10 H103 109.5
H102 C10 H103 109.5
C8A C4A C5 118.63(15)
C8A C4A C4 121.33(15)
C5 C4A C4 120.03(15)
N1 C8A C4A 119.12(15)
N1 C8A C8 120.52(15)
C4A C8A C8 120.35(15)
O2' N1' O1' 123.3(2)
O2' N1' C4' 118.15(19)
O1' N1' C4' 118.53(19)
C2' C1' C6' 121.02(17)
C2' C1' N1 119.55(16)
C6' C1' N1 119.35(16)
C1' C2' C3' 119.25(17)
C1' C2' H2' 120.4
C3' C2' H2' 120.4
C4' C3' C2' 119.14(17)
C4' C3' H3' 120.4
C2' C3' H3' 120.4
C3' C4' C5' 122.41(17)
C3' C4' N1' 118.02(17)
C5' C4' N1' 119.57(18)
C4' C5' C6' 118.35(18)
C4' C5' H5' 120.8
C6' C5' H5' 120.8
C5' C6' C1' 119.82(18)
C5' C6' H6' 120.1
C1' C6' H6' 120.1

loop_
_geom_bond_atom_site_label_1
_geom_bond_atom_site_label_2
_geom_bond_distance
O1 C4 1.241(2)
O2 C6 1.359(2)
O2 C9 1.412(2)
O3 C7 1.353(2)
O3 C10 1.419(2)
N1 C2 1.360(2)
N1 C8A 1.393(2)
N1 C1' 1.440(2)
C2 C3 1.342(2)
C2 H2 0.9300
C3 C4 1.427(3)
C3 H3 0.9300
C4 C4A 1.461(2)
C5 C6 1.362(2)
C5 C4A 1.408(2)
C5 H5 0.9300
C6 C7 1.419(2)
C7 C8 1.366(2)
C8 C8A 1.406(2)
C8 H8 0.9300
C9 H91 0.9600
C9 H92 0.9600
C9 H93 0.9600
C10 H101 0.9600
C10 H102 0.9600
C10 H103 0.9600
C4A C8A 1.394(2)
O1' N1' 1.222(2)
O2' N1' 1.213(2)
N1' C4' 1.471(2)
C1' C2' 1.370(2)
C1' C6' 1.380(3)
C2' C3' 1.376(3)
C2' H2' 0.9300
C3' C4' 1.365(3)
C3' H3' 0.9300
C4' C5' 1.369(3)
C5' C6' 1.375(3)
C5' H5' 0.9300
C6' H6' 0.9300

loop_
_geom_hbond_atom_site_label_D
_geom_hbond_atom_site_label_H
_geom_hbond_atom_site_label_A
_geom_hbond_site_symmetry_A
_geom_hbond_distance_DH
_geom_hbond_distance_HA
_geom_hbond_distance_DA
_geom_hbond_angle_DHA
C2' H2' O1 3_676 0.93 2.53 3.320(2) 143
C10 H103 O1' 3_566 0.96 2.60 3.512(3) 160

loop_
_geom_torsion_atom_site_label_1
_geom_torsion_atom_site_label_2
_geom_torsion_atom_site_label_3
_geom_torsion_atom_site_label_4
_geom_torsion
C8A N1 C2 C3 1.9(3)
C1' N1 C2 C3 -172.90(17)
N1 C2 C3 C4 1.6(3)
C2 C3 C4 O1 176.06(18)
C2 C3 C4 C4A -3.3(3)
C9 O2 C6 C5 -8.6(3)
C9 O2 C6 C7 171.73(18)
C4A C5 C6 O2 177.51(17)
C4A C5 C6 C7 -2.9(3)
C10 O3 C7 C8 -9.8(3)
C10 O3 C7 C6 170.42(18)
O2 C6 C7 O3 3.4(2)
C5 C6 C7 O3 -176.25(17)
O2 C6 C7 C8 -176.36(18)
C5 C6 C7 C8 4.0(3)
O3 C7 C8 C8A 178.89(17)
C6 C7 C8 C8A -1.4(3)
C6 C5 C4A C8A -0.8(2)
C6 C5 C4A C4 -179.93(16)
O1 C4 C4A C8A -177.59(16)
C3 C4 C4A C8A 1.8(2)
O1 C4 C4A C5 1.6(2)
C3 C4 C4A C5 -179.05(16)
C2 N1 C8A C4A -3.3(2)
C1' N1 C8A C4A 171.27(15)
C2 N1 C8A C8 175.52(16)
C1' N1 C8A C8 -9.9(2)
C5 C4A C8A N1 -177.76(15)
C4 C4A C8A N1 1.4(2)
C5 C4A C8A C8 3.4(2)
C4 C4A C8A C8 -177.44(15)
C7 C8 C8A N1 178.84(16)
C7 C8 C8A C4A -2.3(3)
C2 N1 C1' C2' -75.8(2)
C8A N1 C1' C2' 109.47(19)
C2 N1 C1' C6' 101.0(2)
C8A N1 C1' C6' -73.7(2)
C6' C1' C2' C3' -1.3(3)
N1 C1' C2' C3' 175.48(17)
C1' C2' C3' C4' 0.7(3)
C2' C3' C4' C5' 0.1(3)
C2' C3' C4' N1' 179.83(18)
O2' N1' C4' C3' -175.7(2)
O1' N1' C4' C3' 2.5(3)
O2' N1' C4' C5' 4.1(3)
O1' N1' C4' C5' -177.7(2)
C3' C4' C5' C6' -0.2(3)
N1' C4' C5' C6' 179.99(19)
C4' C5' C6' C1' -0.4(3)
C2' C1' C6' C5' 1.1(3)
N1 C1' C6' C5' -175.66(18)

_cod_database_fobs_code 2242037
